data_4061140
loop_
_publ_author_name
'Liddle, Stephen T.'
'Izod, Keith'

_publ_section_title
;
 Synthesis and Characterization of 1,3-Diphosphapropene and Alkali-Metal
 1,3-Diphosphaallyl Complexes and Unexpected 1,3-Rearrangement of a Cesium
 1,3-Diphosphaallyl Complex to a Cesium Secondary Phosphanide
;
_journal_coden_ASTM ORGND7
_journal_issue 23
_journal_name_full Organometallics
_journal_page_first 5550
_journal_page_last 5559
_journal_paper_doi 10.1021/om049538u
_journal_volume 23
_journal_year 2004
_chemical_formula_moiety '[{t-BuC(PMes)2}{Na(15C5)2}]'
_chemical_formula_sum 'C43 H71 Na O10 P2'
_chemical_formula_weight 832.93
_space_group_IT_number 19
_symmetry_cell_setting orthorhombic
_symmetry_space_group_name_Hall 'P 2ac 2ab'
_symmetry_space_group_name_H-M 'P 21 21 21'
_cell_angle_alpha 90.00
_cell_angle_beta 90.00
_cell_angle_gamma 90.00
_cell_formula_units_Z 4
_cell_length_a 15.3088(13)
_cell_length_b 17.2665(14)
_cell_length_c 17.4201(14)
_cell_measurement_temperature 150(2)
_cell_volume 4604.6(7)
_diffrn_ambient_temperature 150(2)
_exptl_crystal_density_diffrn 1.201
_cod_depositor_comments
;
The following automatic conversions were performed:
'_symmetry_cell_setting' value 'Orthorhombic' changed to 'orthorhombic'
according to '/home/saulius/struct/CIF-dictionaries/cif_core.dic'
dictionary named 'cif_core.dic' version 2.4.1 from 2010-06-29.

Automatic conversion script
Id: cif_fix_enum 1527 2010-12-29 10:47:43Z saulius 
;
_cod_database_code 4061140

loop_
_symmetry_equiv_pos_as_xyz
'x, y, z'
'-x+1/2, -y, z+1/2'
'-x, y+1/2, -z+1/2'
'x+1/2, -y+1/2, -z'

loop_
_atom_site_label
_atom_site_type_symbol
_atom_site_fract_x
_atom_site_fract_y
_atom_site_fract_z
_atom_site_U_iso_or_equiv
_atom_site_adp_type
_atom_site_occupancy
_atom_site_symmetry_multiplicity
_atom_site_calc_flag
_atom_site_refinement_flags
_atom_site_disorder_assembly
_atom_site_disorder_group
P1 P 0.92351(9) 0.44483(8) 0.20368(9) 0.0305(3) Uani 1 1 d . . .
P2 P 0.72544(9) 0.40239(8) 0.16550(9) 0.0319(4) Uani 1 1 d . . .
C1 C 0.8278(3) 0.3877(3) 0.2057(3) 0.0274(12) Uani 1 1 d . . .
C2 C 0.8397(4) 0.3103(4) 0.2498(3) 0.0383(15) Uani 1 1 d . . .
C3 C 0.8864(8) 0.3241(5) 0.3245(5) 0.091(4) Uani 1 1 d . . .
H3A H 0.9423 0.3499 0.3145 0.136 Uiso 1 1 calc R . .
H3B H 0.8970 0.2745 0.3501 0.136 Uiso 1 1 calc R . .
H3C H 0.8503 0.3570 0.3576 0.136 Uiso 1 1 calc R . .
C4 C 0.7518(5) 0.2671(4) 0.2638(5) 0.061(2) Uani 1 1 d . . .
H4A H 0.7633 0.2172 0.2885 0.091 Uiso 1 1 calc R . .
H4B H 0.7223 0.2585 0.2146 0.091 Uiso 1 1 calc R . .
H4C H 0.7144 0.2986 0.2971 0.091 Uiso 1 1 calc R . .
C5 C 0.8942(5) 0.2543(4) 0.2020(5) 0.0525(18) Uani 1 1 d . . .
H5A H 0.9516 0.2773 0.1918 0.079 Uiso 1 1 calc R . .
H5B H 0.8644 0.2441 0.1532 0.079 Uiso 1 1 calc R . .
H5C H 0.9016 0.2057 0.2301 0.079 Uiso 1 1 calc R . .
C6 C 0.9155(3) 0.5069(3) 0.1184(3) 0.0258(12) Uani 1 1 d . . .
C7 C 0.9208(3) 0.5887(3) 0.1251(3) 0.0274(12) Uani 1 1 d . . .
C8 C 0.9192(4) 0.6342(3) 0.0602(3) 0.0342(13) Uani 1 1 d . . .
H8A H 0.9222 0.6888 0.0662 0.041 Uiso 1 1 calc R . .
C9 C 0.9134(4) 0.6041(3) -0.0135(3) 0.0354(13) Uani 1 1 d . . .
C10 C 0.9139(4) 0.5240(3) -0.0195(3) 0.0306(12) Uani 1 1 d . . .
H10A H 0.9129 0.5014 -0.0692 0.037 Uiso 1 1 calc R . .
C11 C 0.9157(3) 0.4756(3) 0.0442(3) 0.0274(12) Uani 1 1 d . . .
C12 C 0.9274(4) 0.6269(3) 0.2032(4) 0.0368(14) Uani 1 1 d . . .
H12A H 0.9350 0.6829 0.1967 0.055 Uiso 1 1 calc R . .
H12B H 0.9776 0.6057 0.2311 0.055 Uiso 1 1 calc R . .
H12C H 0.8738 0.6170 0.2324 0.055 Uiso 1 1 calc R . .
C13 C 0.9087(6) 0.6557(4) -0.0828(4) 0.0564(19) Uani 1 1 d . . .
H13A H 0.8927 0.6249 -0.1279 0.085 Uiso 1 1 calc R . .
H13B H 0.9657 0.6800 -0.0914 0.085 Uiso 1 1 calc R . .
H13C H 0.8646 0.6960 -0.0744 0.085 Uiso 1 1 calc R . .
C14 C 0.9201(4) 0.3895(3) 0.0298(3) 0.0335(13) Uani 1 1 d . . .
H14A H 0.8686 0.3645 0.0522 0.050 Uiso 1 1 calc R . .
H14B H 0.9731 0.3684 0.0535 0.050 Uiso 1 1 calc R . .
H14C H 0.9215 0.3798 -0.0256 0.050 Uiso 1 1 calc R . .
C15 C 0.7168(3) 0.5052(3) 0.1397(3) 0.0266(12) Uani 1 1 d . . .
C16 C 0.7118(3) 0.5628(3) 0.1971(3) 0.0295(12) Uani 1 1 d . . .
C17 C 0.6966(4) 0.6400(3) 0.1747(4) 0.0361(14) Uani 1 1 d . . .
H17A H 0.6934 0.6784 0.2137 0.043 Uiso 1 1 calc R . .
C18 C 0.6862(4) 0.6628(3) 0.1003(4) 0.0340(14) Uani 1 1 d . . .
C19 C 0.6890(3) 0.6047(3) 0.0443(3) 0.0305(13) Uani 1 1 d . . .
H19A H 0.6817 0.6186 -0.0081 0.037 Uiso 1 1 calc R . .
C20 C 0.7021(3) 0.5274(3) 0.0629(3) 0.0322(13) Uani 1 1 d . . .
C21 C 0.7197(4) 0.5435(4) 0.2806(3) 0.0379(14) Uani 1 1 d . . .
H21A H 0.7113 0.5905 0.3112 0.057 Uiso 1 1 calc R . .
H21B H 0.7778 0.5221 0.2908 0.057 Uiso 1 1 calc R . .
H21C H 0.6751 0.5052 0.2944 0.057 Uiso 1 1 calc R . .
C22 C 0.6731(5) 0.7457(4) 0.0766(5) 0.0527(18) Uani 1 1 d . . .
H22A H 0.6938 0.7528 0.0238 0.079 Uiso 1 1 calc R . .
H22B H 0.7060 0.7797 0.1111 0.079 Uiso 1 1 calc R . .
H22C H 0.6108 0.7586 0.0794 0.079 Uiso 1 1 calc R . .
C23 C 0.6999(4) 0.4682(4) -0.0007(4) 0.0400(15) Uani 1 1 d . . .
H23A H 0.7533 0.4370 0.0009 0.060 Uiso 1 1 calc R . .
H23B H 0.6959 0.4947 -0.0503 0.060 Uiso 1 1 calc R . .
H23C H 0.6490 0.4345 0.0060 0.060 Uiso 1 1 calc R . .
Na1 Na 1.32442(16) 0.44658(16) 0.08221(15) 0.0498(7) Uani 1 1 d . . .
O1 O 1.4278(3) 0.4793(3) 0.1980(3) 0.0664(15) Uani 1 1 d . . .
C24 C 1.4749(5) 0.5514(6) 0.1973(7) 0.104(4) Uani 1 1 d . . .
H24A H 1.5280 0.5473 0.1652 0.125 Uiso 1 1 calc R . .
H24B H 1.4923 0.5665 0.2499 0.125 Uiso 1 1 calc R . .
C25 C 1.4122(6) 0.6098(6) 0.1638(6) 0.083(3) Uani 1 1 d . . .
H25A H 1.3589 0.6104 0.1960 0.099 Uiso 1 1 calc R . .
H25B H 1.4393 0.6617 0.1675 0.099 Uiso 1 1 calc R . .
O2 O 1.3876(3) 0.5978(3) 0.0888(3) 0.0659(15) Uani 1 1 d . . .
C26 C 1.4411(5) 0.6256(4) 0.0263(5) 0.064(2) Uani 1 1 d . . .
H26A H 1.4466 0.6827 0.0297 0.077 Uiso 1 1 calc R . .
H26B H 1.5003 0.6030 0.0304 0.077 Uiso 1 1 calc R . .
C27 C 1.4037(5) 0.6051(5) -0.0457(5) 0.066(2) Uani 1 1 d . . .
H27A H 1.3434 0.6257 -0.0480 0.079 Uiso 1 1 calc R . .
H27B H 1.4377 0.6302 -0.0871 0.079 Uiso 1 1 calc R . .
O3 O 1.4011(3) 0.5269(3) -0.0591(3) 0.0544(13) Uani 1 1 d . . .
C28 C 1.4811(4) 0.4982(4) -0.0858(4) 0.0486(17) Uani 1 1 d . . .
H28A H 1.5297 0.5190 -0.0544 0.058 Uiso 1 1 calc R . .
H28B H 1.4904 0.5140 -0.1398 0.058 Uiso 1 1 calc R . .
C29 C 1.4786(5) 0.4121(4) -0.0799(4) 0.0502(17) Uani 1 1 d . . .
H29A H 1.4262 0.3916 -0.1063 0.060 Uiso 1 1 calc R . .
H29B H 1.5311 0.3893 -0.1042 0.060 Uiso 1 1 calc R . .
O4 O 1.4760(3) 0.3930(2) -0.0012(2) 0.0414(10) Uani 1 1 d . . .
C30 C 1.4756(4) 0.3116(3) 0.0109(4) 0.0422(16) Uani 1 1 d . . .
H30A H 1.5230 0.2868 -0.0189 0.051 Uiso 1 1 calc R . .
H30B H 1.4191 0.2892 -0.0057 0.051 Uiso 1 1 calc R . .
C31 C 1.4889(4) 0.2987(4) 0.0941(4) 0.0484(17) Uani 1 1 d . . .
H31A H 1.4959 0.2426 0.1044 0.058 Uiso 1 1 calc R . .
H31B H 1.5426 0.3255 0.1113 0.058 Uiso 1 1 calc R . .
O5 O 1.4154(3) 0.3277(3) 0.1351(2) 0.0450(11) Uani 1 1 d . . .
C32 C 1.4346(5) 0.3450(6) 0.2145(4) 0.069(2) Uani 1 1 d . . .
H32A H 1.4714 0.3030 0.2358 0.083 Uiso 1 1 calc R . .
H32B H 1.3793 0.3459 0.2438 0.083 Uiso 1 1 calc R . .
C33 C 1.4806(5) 0.4205(6) 0.2258(5) 0.071(3) Uani 1 1 d . . .
H33A H 1.4926 0.4288 0.2810 0.085 Uiso 1 1 calc R . .
H33B H 1.5370 0.4202 0.1979 0.085 Uiso 1 1 calc R . .
O6 O 1.2644(4) 0.3553(3) -0.0409(3) 0.0651(14) Uani 1 1 d . . .
C34 C 1.2300(5) 0.4124(6) -0.0898(4) 0.075(3) Uani 1 1 d . . .
H34A H 1.2069 0.3859 -0.1360 0.090 Uiso 1 1 calc R . .
H34B H 1.2792 0.4454 -0.1070 0.090 Uiso 1 1 calc R . .
C35 C 1.1620(5) 0.4633(5) -0.0615(4) 0.062(2) Uani 1 1 d . . .
H35A H 1.1412 0.4980 -0.1030 0.074 Uiso 1 1 calc R . .
H35B H 1.1119 0.4328 -0.0422 0.074 Uiso 1 1 calc R . .
O7 O 1.1996(3) 0.5065(4) -0.0020(4) 0.0720(16) Uani 1 1 d . . .
C36 C 1.1396(6) 0.5455(6) 0.0359(7) 0.095(4) Uani 1 1 d . . .
H36A H 1.0945 0.5089 0.0543 0.113 Uiso 1 1 calc R . .
H36B H 1.1110 0.5822 0.0003 0.113 Uiso 1 1 calc R . .
C37 C 1.1747(5) 0.5899(5) 0.1034(5) 0.068(3) Uani 1 1 d . . .
H37A H 1.2137 0.6315 0.0844 0.082 Uiso 1 1 calc R . .
H37B H 1.1253 0.6150 0.1305 0.082 Uiso 1 1 calc R . .
O8 O 1.2202(3) 0.5449(3) 0.1549(3) 0.0689(15) Uani 1 1 d . . .
C38 C 1.1622(4) 0.5228(4) 0.2114(5) 0.0533(19) Uani 1 1 d . . .
H38A H 1.1084 0.5003 0.1891 0.064 Uiso 1 1 calc R . .
H38B H 1.1461 0.5672 0.2446 0.064 Uiso 1 1 calc R . .
C39 C 1.2140(5) 0.4623(6) 0.2558(6) 0.099(4) Uani 1 1 d . . .
H39A H 1.2708 0.4856 0.2701 0.119 Uiso 1 1 calc R . .
H39B H 1.1823 0.4514 0.3041 0.119 Uiso 1 1 calc R . .
O9 O 1.2301(4) 0.3942(4) 0.2210(4) 0.0778(17) Uani 1 1 d . . .
C40 C 1.1644(5) 0.3419(5) 0.2254(5) 0.062(2) Uani 1 1 d . . .
H40A H 1.1081 0.3663 0.2115 0.075 Uiso 1 1 calc R . .
H40B H 1.1598 0.3209 0.2781 0.075 Uiso 1 1 calc R . .
C41 C 1.1877(6) 0.2749(6) 0.1665(5) 0.087(3) Uani 1 1 d . . .
H41A H 1.2475 0.2555 0.1767 0.104 Uiso 1 1 calc R . .
H41B H 1.1465 0.2312 0.1730 0.104 Uiso 1 1 calc R . .
O10 O 1.1828(4) 0.3022(3) 0.0943(3) 0.0692(16) Uani 1 1 d . . .
C42 C 1.2246(5) 0.2518(4) 0.0438(5) 0.060(2) Uani 1 1 d . . .
H42A H 1.1986 0.1994 0.0460 0.072 Uiso 1 1 calc R . .
H42B H 1.2878 0.2482 0.0553 0.072 Uiso 1 1 calc R . .
C43 C 1.2085(6) 0.2906(4) -0.0369(4) 0.067(2) Uani 1 1 d . . .
H43A H 1.2221 0.2536 -0.0787 0.080 Uiso 1 1 calc R . .
H43B H 1.1468 0.3069 -0.0419 0.080 Uiso 1 1 calc R . .

loop_
_atom_site_aniso_label
_atom_site_aniso_U_11
_atom_site_aniso_U_22
_atom_site_aniso_U_33
_atom_site_aniso_U_23
_atom_site_aniso_U_13
_atom_site_aniso_U_12
P1 0.0241(7) 0.0332(8) 0.0340(8) 0.0000(7) -0.0038(6) -0.0011(6)
P2 0.0221(7) 0.0274(7) 0.0461(9) -0.0025(7) 0.0003(7) -0.0023(6)
C1 0.025(3) 0.032(3) 0.025(3) 0.001(2) 0.002(2) 0.005(2)
C2 0.040(4) 0.042(4) 0.032(3) 0.001(3) 0.001(3) -0.001(3)
C3 0.176(11) 0.054(5) 0.043(4) 0.018(4) -0.041(6) -0.037(6)
C4 0.049(4) 0.047(4) 0.086(6) 0.027(4) 0.023(4) 0.005(3)
C5 0.050(4) 0.035(4) 0.072(5) 0.005(3) -0.009(4) 0.012(3)
C6 0.008(2) 0.030(3) 0.039(3) -0.006(2) 0.002(2) -0.004(2)
C7 0.012(2) 0.031(3) 0.038(3) -0.007(2) 0.001(2) 0.000(2)
C8 0.028(3) 0.029(3) 0.045(4) -0.009(3) -0.001(3) -0.002(3)
C9 0.031(3) 0.035(3) 0.040(3) 0.001(3) -0.001(3) 0.002(3)
C10 0.023(3) 0.041(3) 0.028(3) -0.011(3) 0.002(2) 0.001(2)
C11 0.016(2) 0.028(3) 0.038(3) -0.008(2) 0.005(2) -0.002(2)
C12 0.033(3) 0.029(3) 0.048(4) -0.015(3) 0.004(3) -0.001(3)
C13 0.076(5) 0.053(4) 0.040(4) 0.005(3) -0.004(4) -0.003(4)
C14 0.036(3) 0.027(3) 0.038(3) -0.005(2) 0.000(3) 0.001(3)
C15 0.009(2) 0.035(3) 0.036(3) -0.001(2) -0.002(2) -0.004(2)
C16 0.017(3) 0.035(3) 0.036(3) 0.001(3) 0.001(2) 0.004(2)
C17 0.028(3) 0.033(3) 0.048(4) -0.007(3) 0.001(3) 0.000(2)
C18 0.021(3) 0.027(3) 0.053(4) 0.005(3) -0.009(3) 0.001(2)
C19 0.018(3) 0.041(3) 0.032(3) 0.002(3) -0.004(2) 0.002(2)
C20 0.017(3) 0.039(3) 0.041(3) -0.003(3) -0.004(2) 0.000(2)
C21 0.037(3) 0.040(3) 0.037(3) -0.006(3) 0.006(3) -0.003(3)
C22 0.056(4) 0.035(4) 0.067(5) 0.007(3) -0.002(4) 0.006(3)
C23 0.033(3) 0.041(3) 0.046(4) -0.005(3) -0.007(3) -0.001(3)
Na1 0.0409(14) 0.0560(16) 0.0525(16) -0.0149(13) -0.0145(12) 0.0173(12)
O1 0.034(3) 0.096(4) 0.070(3) -0.026(3) -0.007(3) 0.008(3)
C24 0.038(4) 0.116(8) 0.159(10) -0.082(8) -0.023(6) -0.004(5)
C25 0.052(5) 0.102(7) 0.095(7) -0.035(6) -0.004(5) 0.023(5)
O2 0.044(3) 0.068(3) 0.086(4) -0.034(3) -0.004(3) -0.003(3)
C26 0.057(5) 0.035(4) 0.102(7) -0.009(4) 0.024(5) -0.009(3)
C27 0.048(5) 0.066(5) 0.083(6) -0.015(5) 0.008(4) 0.008(4)
O3 0.033(3) 0.059(3) 0.071(3) 0.019(3) -0.005(2) -0.004(2)
C28 0.037(4) 0.060(5) 0.049(4) 0.008(3) 0.001(3) -0.002(3)
C29 0.050(4) 0.062(5) 0.038(4) -0.001(3) -0.005(3) -0.016(4)
O4 0.046(3) 0.047(3) 0.032(2) -0.0001(19) -0.0006(19) -0.012(2)
C30 0.038(3) 0.035(3) 0.053(4) -0.017(3) 0.008(3) -0.002(3)
C31 0.040(4) 0.038(4) 0.068(5) -0.002(3) -0.006(3) 0.003(3)
O5 0.024(2) 0.063(3) 0.048(3) 0.015(2) -0.002(2) -0.002(2)
C32 0.047(5) 0.109(7) 0.051(5) 0.024(5) 0.003(4) 0.014(5)
C33 0.038(4) 0.118(8) 0.056(5) -0.017(5) -0.007(4) 0.008(5)
O6 0.056(3) 0.063(3) 0.076(4) 0.005(3) 0.011(3) -0.007(3)
C34 0.026(3) 0.143(8) 0.058(5) 0.067(5) -0.008(3) -0.001(5)
C35 0.057(5) 0.091(6) 0.038(4) 0.008(4) -0.014(3) -0.032(4)
O7 0.046(3) 0.083(4) 0.087(4) -0.013(3) 0.010(3) 0.000(3)
C36 0.056(5) 0.080(6) 0.147(10) -0.063(7) 0.022(6) -0.010(5)
C37 0.040(4) 0.059(5) 0.106(7) -0.030(5) -0.019(4) 0.030(4)
O8 0.051(3) 0.077(4) 0.079(4) -0.006(3) 0.012(3) -0.014(3)
C38 0.034(4) 0.055(4) 0.071(5) -0.015(4) 0.024(4) -0.003(3)
C39 0.036(4) 0.133(9) 0.129(8) -0.102(7) -0.025(5) 0.031(5)
O9 0.058(3) 0.077(4) 0.098(5) 0.005(4) 0.002(3) 0.010(3)
C40 0.046(4) 0.070(5) 0.071(5) 0.019(4) 0.025(4) -0.003(4)
C41 0.087(7) 0.108(7) 0.065(5) 0.050(5) 0.041(5) 0.054(6)
O10 0.063(4) 0.070(4) 0.074(4) -0.005(3) 0.004(3) 0.014(3)
C42 0.054(4) 0.040(4) 0.085(6) -0.026(4) 0.026(4) -0.010(4)
C43 0.098(7) 0.049(4) 0.053(5) -0.004(4) 0.028(4) -0.038(4)

loop_
_geom_bond_atom_site_label_1
_geom_bond_atom_site_label_2
_geom_bond_distance
_geom_bond_site_symmetry_2
_geom_bond_publ_flag
P1 C1 1.767(6) . ?
P1 C6 1.835(6) . ?
P2 C1 1.735(5) . ?
P2 C15 1.836(6) . ?
C1 C2 1.552(8) . ?
C2 C3 1.504(10) . ?
C2 C4 1.558(9) . ?
C2 C5 1.523(9) . ?
C6 C7 1.420(7) . ?
C6 C11 1.402(8) . ?
C7 C8 1.377(8) . ?
C7 C12 1.516(8) . ?
C8 C9 1.389(8) . ?
C9 C10 1.386(8) . ?
C9 C13 1.503(9) . ?
C10 C11 1.389(8) . ?
C11 C14 1.509(7) . ?
C15 C16 1.412(8) . ?
C15 C20 1.410(8) . ?
C16 C17 1.407(8) . ?
C16 C21 1.497(8) . ?
C17 C18 1.365(9) . ?
C18 C19 1.399(8) . ?
C18 C22 1.503(8) . ?
C19 C20 1.388(8) . ?
C20 C23 1.508(8) . ?
Na1 O1 2.625(5) . ?
Na1 O2 2.787(6) . ?
Na1 O4 2.890(5) . ?
Na1 O5 2.646(5) . ?
Na1 O6 2.816(6) . ?
Na1 O7 2.621(7) . ?
Na1 O8 2.652(6) . ?
Na1 O9 2.957(7) . ?
O1 C24 1.439(11) . ?
O1 C33 1.385(10) . ?
C24 C25 1.508(14) . ?
C25 O2 1.376(10) . ?
O2 C26 1.444(10) . ?
C26 C27 1.423(12) . ?
C27 O3 1.370(9) . ?
O3 C28 1.401(8) . ?
C28 C29 1.491(10) . ?
C29 O4 1.410(8) . ?
O4 C30 1.421(7) . ?
C30 C31 1.481(10) . ?
C31 O5 1.423(8) . ?
O5 C32 1.446(9) . ?
C32 C33 1.494(12) . ?
O6 C34 1.406(8) . ?
O6 C43 1.409(8) . ?
C34 C35 1.448(12) . ?
C35 O7 1.402(9) . ?
O7 C36 1.316(9) . ?
C36 C37 1.503(12) . ?
C37 O8 1.376(10) . ?
O8 C38 1.380(8) . ?
C38 C39 1.523(13) . ?
C39 O9 1.347(10) . ?
O9 C40 1.354(10) . ?
C40 C41 1.587(13) . ?
C41 O10 1.345(9) . ?
O10 C42 1.394(8) . ?
C42 C43 1.576(11) . ?
